data_4070710
loop_
_publ_author_name
'Kilian, Michaela'
'Wadepohl, Hubert'
'Gade, Lutz H.'

_publ_section_title
;
 Triamidostannates(II) as Sterically Demanding Ligands for Rhodium and
 Iridium
;
_journal_issue 4
_journal_name_full Organometallics
_journal_page_first 524
_journal_paper_doi 10.1021/om700960p
_journal_volume 27
_journal_year 2008
_chemical_formula_sum 'C39 H60 N3 Rh Si4 Sn'
_chemical_formula_weight 904.86
_space_group_IT_number 14
_symmetry_cell_setting monoclinic
_symmetry_Int_Tables_number 14
_symmetry_space_group_name_Hall '-P 2ybc'
_symmetry_space_group_name_H-M 'P 1 21/c 1'
_atom_sites_solution_hydrogens geom
_atom_sites_solution_primary direct
_atom_sites_solution_secondary difmap
_audit_block_code ga_mk12
_audit_creation_method SHELXL-97
_cell_angle_alpha 90.00
_cell_angle_beta 102.079(3)
_cell_angle_gamma 90.00
_cell_formula_units_Z 4
_cell_length_a 14.2713(16)
_cell_length_b 12.3970(15)
_cell_length_c 25.911(3)
_cell_measurement_temperature 100(2)
_cell_volume 4482.7(9)
_computing_cell_refinement 'SAINT (Bruker AXS, 1997-2006)'
_computing_data_collection 'SMART (Bruker AXS, 1997-2003)'
_computing_data_reduction 'SAINT (Bruker AXS, 1997-2006)'
_computing_molecular_graphics 'PLATON (Spek, 1980-2005)'
_computing_publication_material 'SHELXL-97 (Sheldrick, 1997)'
_computing_structure_refinement 'SHELXL-97 (Sheldrick, 1997)'
_computing_structure_solution 'DIRDIF (Beurskens, 1999)'
_diffrn_ambient_temperature 100(2)
_diffrn_measured_fraction_theta_full 0.999
_diffrn_measured_fraction_theta_max 0.999
_diffrn_measurement_device_type 'CCD area detector (Bruker AXS Smart 1000)'
_diffrn_measurement_method '\f- and \w-scans'
_diffrn_radiation_monochromator graphite
_diffrn_radiation_probe x-ray
_diffrn_radiation_type MoK\a
_diffrn_radiation_wavelength 0.71073
_diffrn_reflns_av_R_equivalents 0.1125
_diffrn_reflns_av_sigmaI/netI 0.0706
_diffrn_reflns_limit_h_max 17
_diffrn_reflns_limit_h_min -17
_diffrn_reflns_limit_k_max 15
_diffrn_reflns_limit_k_min 0
_diffrn_reflns_limit_l_max 31
_diffrn_reflns_limit_l_min 0
_diffrn_reflns_number 76870
_diffrn_reflns_theta_full 25.67
_diffrn_reflns_theta_max 25.67
_diffrn_reflns_theta_min 1.93
_diffrn_source 'fine-focus sealed tube'
_exptl_absorpt_coefficient_mu 1.060
_exptl_absorpt_correction_T_max 0.7463
_exptl_absorpt_correction_T_min 0.5273
_exptl_absorpt_correction_type multi-scan
_exptl_absorpt_process_details 'SADABS (Bruker AXS, 2004-2007)'
_exptl_crystal_colour yellow
_exptl_crystal_density_diffrn 1.341
_exptl_crystal_density_method 'not measured'
_exptl_crystal_description needle
_exptl_crystal_F_000 1864
_exptl_crystal_size_max 0.15
_exptl_crystal_size_mid 0.05
_exptl_crystal_size_min 0.04
_platon_squeeze_details
;
;
_refine_diff_density_max 0.861
_refine_diff_density_min -1.490
_refine_diff_density_rms 0.172
_refine_ls_abs_structure_details 'Flack H D (1983), Acta Cryst. A39, 876-881'
_refine_ls_extinction_method none
_refine_ls_goodness_of_fit_ref 0.991
_refine_ls_hydrogen_treatment constr
_refine_ls_matrix_type full
_refine_ls_number_parameters 446
_refine_ls_number_reflns 8472
_refine_ls_number_restraints 0
_refine_ls_restrained_S_all 0.991
_refine_ls_R_factor_all 0.0849
_refine_ls_R_factor_gt 0.0551
_refine_ls_shift/su_max 0.000
_refine_ls_shift/su_mean 0.000
_refine_ls_structure_factor_coef Fsqd
_refine_ls_weighting_details 'calc w=1/[\s^2^(Fo^2^)+(0.0893P)^2^+0.0000P] where P=(Fo^2^+2Fc^2^)/3'
_refine_ls_weighting_scheme calc
_refine_ls_wR_factor_gt 0.1310
_refine_ls_wR_factor_ref 0.1467
_reflns_number_gt 5519
_reflns_number_total 8472
_reflns_threshold_expression >2sigma(I)
_cod_data_source_file om700960p-file001.cif
_cod_data_source_block 3a
_cod_original_sg_symbol_H-M 'P 21/c'
_cod_database_code 4070710
_audit_block_refno 420

loop_
_symmetry_equiv_pos_as_xyz
'x, y, z'
'-x, y+1/2, -z+1/2'
'-x, -y, -z'
'x, -y-1/2, z-1/2'

loop_
_atom_site_label
_atom_site_type_symbol
_atom_site_fract_x
_atom_site_fract_y
_atom_site_fract_z
_atom_site_U_iso_or_equiv
_atom_site_adp_type
_atom_site_occupancy
_atom_site_symmetry_multiplicity
_atom_site_calc_flag
_atom_site_refinement_flags
C1 C 0.0034(4) 0.2444(5) 0.1309(2) 0.0142(12) Uani 1 1 d .
C2 C -0.0845(4) 0.3050(5) 0.1234(2) 0.0164(13) Uani 1 1 d .
H2 H -0.0823 0.3832 0.1143 0.020 Uiso 1 1 calc R
C3 C -0.1738(4) 0.2619(5) 0.1303(2) 0.0171(13) Uani 1 1 d .
C4 C -0.1816(4) 0.1496(5) 0.1335(2) 0.0157(13) Uani 1 1 d .
H4 H -0.2462 0.1160 0.1306 0.019 Uiso 1 1 calc R
C5 C -0.1011(4) 0.0830(5) 0.1315(2) 0.0163(13) Uani 1 1 d .
C6 C -0.0113(4) 0.1286(5) 0.1321(2) 0.0161(13) Uani 1 1 d .
H6 H 0.0411 0.0803 0.1256 0.019 Uiso 1 1 calc R
C7 C -0.2576(4) 0.3348(5) 0.1315(3) 0.0246(15) Uani 1 1 d .
H7A H -0.3170 0.2927 0.1237 0.037 Uiso 1 1 calc R
H7B H -0.2604 0.3917 0.1049 0.037 Uiso 1 1 calc R
H7C H -0.2501 0.3675 0.1665 0.037 Uiso 1 1 calc R
C8 C -0.1110(4) -0.0391(5) 0.1328(2) 0.0200(14) Uani 1 1 d .
H8A H -0.0557 -0.0728 0.1222 0.030 Uiso 1 1 calc R
H8B H -0.1699 -0.0611 0.1083 0.030 Uiso 1 1 calc R
H8C H -0.1136 -0.0622 0.1686 0.030 Uiso 1 1 calc R
C9 C -0.0771(4) 0.2799(5) 0.0003(2) 0.0165(13) Uani 1 1 d .
H9 H -0.0318 0.3390 0.0151 0.020 Uiso 1 1 calc R
C10 C -0.1738(4) 0.3054(5) -0.0025(2) 0.0193(14) Uani 1 1 d .
H10 H -0.1841 0.3790 0.0110 0.023 Uiso 1 1 calc R
C11 C -0.2549(4) 0.2669(5) -0.0461(2) 0.0211(14) Uani 1 1 d .
H11A H -0.2304 0.2554 -0.0787 0.025 Uiso 1 1 calc R
H11B H -0.3050 0.3232 -0.0534 0.025 Uiso 1 1 calc R
C12 C -0.2997(4) 0.1599(5) -0.0308(2) 0.0207(14) Uani 1 1 d .
H12A H -0.3532 0.1774 -0.0134 0.025 Uiso 1 1 calc R
H12B H -0.3264 0.1190 -0.0634 0.025 Uiso 1 1 calc R
C13 C -0.2285(4) 0.0900(4) 0.0054(2) 0.0168(13) Uani 1 1 d .
H13 H -0.2584 0.0321 0.0235 0.020 Uiso 1 1 calc R
C14 C -0.1359(4) 0.0650(5) -0.0017(2) 0.0211(14) Uani 1 1 d .
H14 H -0.1117 -0.0071 0.0124 0.025 Uiso 1 1 calc R
C15 C -0.0985(4) 0.1017(5) -0.0491(2) 0.0201(14) Uani 1 1 d .
H15A H -0.1531 0.1124 -0.0793 0.024 Uiso 1 1 calc R
H15B H -0.0571 0.0445 -0.0590 0.024 Uiso 1 1 calc R
C16 C -0.0408(5) 0.2073(5) -0.0386(2) 0.0193(14) Uani 1 1 d .
H16A H 0.0274 0.1900 -0.0245 0.023 Uiso 1 1 calc R
H16B H -0.0451 0.2464 -0.0724 0.023 Uiso 1 1 calc R
C17 C 0.1359(4) 0.5185(5) 0.1124(2) 0.0202(14) Uani 1 1 d .
H17A H 0.1789 0.4942 0.0898 0.030 Uiso 1 1 calc R
H17B H 0.1610 0.5852 0.1305 0.030 Uiso 1 1 calc R
H17C H 0.0720 0.5320 0.0907 0.030 Uiso 1 1 calc R
C18 C 0.0439(4) 0.4622(5) 0.2041(2) 0.0180(13) Uani 1 1 d .
H18A H -0.0121 0.4956 0.1814 0.027 Uiso 1 1 calc R
H18B H 0.0770 0.5156 0.2294 0.027 Uiso 1 1 calc R
H18C H 0.0232 0.4016 0.2233 0.027 Uiso 1 1 calc R
C19 C 0.3105(5) 0.4661(5) 0.2758(2) 0.0232(14) Uani 1 1 d .
H19A H 0.3688 0.4398 0.2995 0.035 Uiso 1 1 calc R
H19B H 0.2588 0.4721 0.2953 0.035 Uiso 1 1 calc R
H19C H 0.3229 0.5370 0.2620 0.035 Uiso 1 1 calc R
C20 C 0.3114(4) 0.3302(4) 0.0540(2) 0.0132(12) Uani 1 1 d .
C21 C 0.2307(5) 0.3480(5) 0.0139(2) 0.0177(13) Uani 1 1 d .
H21 H 0.1690 0.3455 0.0222 0.021 Uiso 1 1 calc R
C22 C 0.2378(4) 0.3692(5) -0.0380(2) 0.0192(13) Uani 1 1 d .
C23 C 0.3291(5) 0.3782(5) -0.0501(2) 0.0229(15) Uani 1 1 d .
H23 H 0.3350 0.3940 -0.0851 0.027 Uiso 1 1 calc R
C24 C 0.4112(4) 0.3640(5) -0.0104(2) 0.0182(13) Uani 1 1 d .
C25 C 0.4019(4) 0.3417(5) 0.0405(2) 0.0152(13) Uani 1 1 d .
H25 H 0.4581 0.3340 0.0673 0.018 Uiso 1 1 calc R
C26 C 0.1489(5) 0.3839(6) -0.0808(3) 0.0313(17) Uani 1 1 d .
H26A H 0.1267 0.3135 -0.0956 0.047 Uiso 1 1 calc R
H26B H 0.1638 0.4301 -0.1087 0.047 Uiso 1 1 calc R
H26C H 0.0986 0.4177 -0.0658 0.047 Uiso 1 1 calc R
C27 C 0.5087(5) 0.3660(6) -0.0241(3) 0.0289(16) Uani 1 1 d .
H27A H 0.5578 0.3497 0.0075 0.043 Uiso 1 1 calc R
H27B H 0.5206 0.4376 -0.0373 0.043 Uiso 1 1 calc R
H27C H 0.5113 0.3119 -0.0513 0.043 Uiso 1 1 calc R
C28 C 0.4860(4) 0.2650(5) 0.1855(2) 0.0233(15) Uani 1 1 d .
H28A H 0.4649 0.1935 0.1945 0.035 Uiso 1 1 calc R
H28B H 0.5263 0.2977 0.2169 0.035 Uiso 1 1 calc R
H28C H 0.5229 0.2580 0.1577 0.035 Uiso 1 1 calc R
C29 C 0.4234(5) 0.4911(5) 0.1500(2) 0.0248(15) Uani 1 1 d .
H29A H 0.4694 0.4861 0.1269 0.037 Uiso 1 1 calc R
H29B H 0.4549 0.5226 0.1839 0.037 Uiso 1 1 calc R
H29C H 0.3694 0.5368 0.1334 0.037 Uiso 1 1 calc R
C30 C 0.2573(4) 0.0082(4) 0.1877(2) 0.0116(12) Uani 1 1 d .
C31 C 0.3370(4) -0.0382(4) 0.1731(2) 0.0144(12) Uani 1 1 d .
H31 H 0.3811 0.0073 0.1607 0.017 Uiso 1 1 calc R
C32 C 0.3539(4) -0.1489(5) 0.1761(2) 0.0154(13) Uani 1 1 d .
C33 C 0.2882(4) -0.2162(4) 0.1928(2) 0.0147(13) Uani 1 1 d .
H33 H 0.2983 -0.2920 0.1944 0.018 Uiso 1 1 calc R
C34 C 0.2071(4) -0.1725(4) 0.2074(2) 0.0161(13) Uani 1 1 d .
C35 C 0.1920(4) -0.0624(5) 0.2048(2) 0.0170(13) Uani 1 1 d .
H35 H 0.1367 -0.0335 0.2147 0.020 Uiso 1 1 calc R
C36 C 0.4437(4) -0.1964(5) 0.1627(3) 0.0217(14) Uani 1 1 d .
H36A H 0.4594 -0.1573 0.1328 0.033 Uiso 1 1 calc R
H36B H 0.4329 -0.2727 0.1535 0.033 Uiso 1 1 calc R
H36C H 0.4970 -0.1899 0.1933 0.033 Uiso 1 1 calc R
C37 C 0.1351(5) -0.2475(5) 0.2240(3) 0.0279(16) Uani 1 1 d .
H37A H 0.0970 -0.2074 0.2449 0.042 Uiso 1 1 calc R
H37B H 0.1690 -0.3065 0.2453 0.042 Uiso 1 1 calc R
H37C H 0.0927 -0.2773 0.1926 0.042 Uiso 1 1 calc R
C38 C 0.3408(4) 0.1367(5) 0.2967(2) 0.0209(14) Uani 1 1 d .
H38A H 0.3226 0.0648 0.3068 0.031 Uiso 1 1 calc R
H38B H 0.3496 0.1848 0.3273 0.031 Uiso 1 1 calc R
H38C H 0.4009 0.1319 0.2841 0.031 Uiso 1 1 calc R
C39 C 0.1298(5) 0.1830(5) 0.2685(2) 0.0218(14) Uani 1 1 d .
H39A H 0.0753 0.2054 0.2409 0.033 Uiso 1 1 calc R
H39B H 0.1349 0.2307 0.2992 0.033 Uiso 1 1 calc R
H39C H 0.1202 0.1086 0.2790 0.033 Uiso 1 1 calc R
N1 N 0.0905(3) 0.2871(3) 0.13336(17) 0.0104(10) Uani 1 1 d .
N2 N 0.3018(3) 0.3047(4) 0.10544(18) 0.0119(10) Uani 1 1 d .
N3 N 0.2422(3) 0.1206(4) 0.18541(18) 0.0140(10) Uani 1 1 d .
Rh Rh -0.12751(3) 0.18923(3) 0.058041(17) 0.01174(13) Uani 1 1 d .
Si1 Si 0.12786(11) 0.41184(12) 0.16244(6) 0.0133(3) Uani 1 1 d .
Si2 Si 0.37840(12) 0.35300(13) 0.16129(6) 0.0136(3) Uani 1 1 d .
Si3 Si 0.24353(11) 0.19162(12) 0.24242(6) 0.0128(3) Uani 1 1 d .
Si4 Si 0.27403(11) 0.36816(13) 0.21914(6) 0.0126(3) Uani 1 1 d .
Sn Sn 0.19740(3) 0.17852(3) 0.105531(14) 0.01161(12) Uani 1 1 d .

loop_
_atom_site_aniso_label
_atom_site_aniso_U_11
_atom_site_aniso_U_22
_atom_site_aniso_U_33
_atom_site_aniso_U_23
_atom_site_aniso_U_13
_atom_site_aniso_U_12
C1 0.016(3) 0.018(3) 0.008(3) 0.000(2) 0.001(2) 0.001(3)
C2 0.018(3) 0.014(3) 0.019(3) -0.001(2) 0.005(3) -0.001(2)
C3 0.015(3) 0.020(3) 0.014(3) -0.002(2) -0.002(2) 0.000(3)
C4 0.022(3) 0.016(3) 0.010(3) -0.001(2) 0.007(2) 0.001(3)
C5 0.018(3) 0.018(3) 0.012(3) 0.002(2) 0.001(2) -0.002(3)
C6 0.018(3) 0.015(3) 0.013(3) -0.001(2) -0.001(2) 0.003(2)
C7 0.018(3) 0.028(4) 0.027(4) -0.001(3) 0.003(3) 0.003(3)
C8 0.024(3) 0.015(3) 0.020(3) 0.004(3) 0.003(3) -0.003(3)
C9 0.020(3) 0.013(3) 0.018(3) 0.006(2) 0.006(3) -0.004(2)
C10 0.024(3) 0.013(3) 0.021(3) 0.007(2) 0.007(3) 0.002(3)
C11 0.020(3) 0.027(4) 0.016(3) 0.005(3) 0.002(3) 0.001(3)
C12 0.018(3) 0.027(4) 0.013(3) 0.006(3) -0.008(2) 0.000(3)
C13 0.023(3) 0.009(3) 0.016(3) 0.001(2) -0.001(3) -0.008(3)
C14 0.027(4) 0.016(3) 0.019(3) -0.008(3) 0.002(3) -0.008(3)
C15 0.023(3) 0.020(3) 0.017(3) -0.010(3) 0.003(3) -0.004(3)
C16 0.024(4) 0.017(3) 0.018(3) 0.000(2) 0.007(3) -0.002(3)
C17 0.020(3) 0.012(3) 0.026(3) 0.002(3) 0.001(3) 0.001(3)
C18 0.014(3) 0.014(3) 0.027(3) -0.006(3) 0.005(3) -0.001(2)
C19 0.028(4) 0.019(3) 0.023(3) -0.006(3) 0.008(3) -0.001(3)
C20 0.021(3) 0.015(3) 0.006(3) 0.003(2) 0.009(2) -0.001(2)
C21 0.024(3) 0.015(3) 0.015(3) 0.000(2) 0.006(3) -0.006(3)
C22 0.023(3) 0.015(3) 0.020(3) -0.001(3) 0.004(3) -0.001(3)
C23 0.036(4) 0.019(3) 0.016(3) -0.003(3) 0.012(3) -0.002(3)
C24 0.019(3) 0.014(3) 0.027(3) 0.004(3) 0.015(3) 0.003(3)
C25 0.010(3) 0.017(3) 0.019(3) -0.001(2) 0.003(2) 0.001(2)
C26 0.040(4) 0.034(4) 0.017(3) 0.011(3) -0.001(3) -0.004(3)
C27 0.031(4) 0.034(4) 0.027(4) 0.005(3) 0.018(3) 0.001(3)
C28 0.020(3) 0.034(4) 0.014(3) 0.002(3) 0.000(3) 0.000(3)
C29 0.028(4) 0.026(4) 0.022(3) -0.006(3) 0.009(3) -0.011(3)
C30 0.020(3) 0.011(3) 0.003(3) 0.002(2) 0.001(2) 0.000(2)
C31 0.020(3) 0.009(3) 0.015(3) -0.001(2) 0.006(2) -0.007(2)
C32 0.013(3) 0.014(3) 0.016(3) -0.004(2) -0.001(2) 0.005(2)
C33 0.023(3) 0.007(3) 0.013(3) 0.002(2) -0.001(2) 0.004(2)
C34 0.021(3) 0.013(3) 0.016(3) 0.000(2) 0.008(3) 0.000(2)
C35 0.018(3) 0.016(3) 0.016(3) -0.001(2) 0.002(3) 0.000(3)
C36 0.017(3) 0.019(3) 0.028(4) 0.001(3) 0.003(3) 0.004(3)
C37 0.040(4) 0.015(3) 0.031(4) -0.004(3) 0.015(3) -0.009(3)
C38 0.026(4) 0.021(3) 0.014(3) 0.001(3) 0.002(3) -0.005(3)
C39 0.024(4) 0.026(4) 0.016(3) -0.006(3) 0.007(3) -0.009(3)
N1 0.015(3) 0.008(2) 0.009(2) -0.0028(18) 0.0031(19) 0.0046(19)
N2 0.011(2) 0.013(2) 0.012(2) 0.0043(19) 0.005(2) -0.0028(19)
N3 0.021(3) 0.009(2) 0.012(2) -0.0004(19) 0.004(2) 0.005(2)
Rh 0.0120(2) 0.0119(2) 0.0107(2) 0.00057(17) 0.00085(18) -0.00081(18)
Si1 0.0161(9) 0.0094(8) 0.0138(8) -0.0005(6) 0.0017(7) 0.0007(6)
Si2 0.0146(8) 0.0148(8) 0.0110(8) -0.0004(6) 0.0019(6) -0.0024(7)
Si3 0.0140(8) 0.0112(8) 0.0137(8) 0.0002(6) 0.0042(7) -0.0011(6)
Si4 0.0154(8) 0.0114(8) 0.0109(8) -0.0003(6) 0.0024(6) -0.0018(6)
Sn 0.0141(2) 0.0109(2) 0.0097(2) -0.00093(15) 0.00234(16) -0.00098(16)

loop_
_atom_type_symbol
_atom_type_description
_atom_type_scat_dispersion_real
_atom_type_scat_dispersion_imag
_atom_type_scat_source
C C 0.0033 0.0016 'International Tables Vol C Tables 4.2.6.8 and 6.1.1.4'
H H 0.0000 0.0000 'International Tables Vol C Tables 4.2.6.8 and 6.1.1.4'
N N 0.0061 0.0033 'International Tables Vol C Tables 4.2.6.8 and 6.1.1.4'
Rh Rh -1.1178 0.9187 'International Tables Vol C Tables 4.2.6.8 and 6.1.1.4'
Si Si 0.0817 0.0704 'International Tables Vol C Tables 4.2.6.8 and 6.1.1.4'
Sn Sn -0.6537 1.4246 'International Tables Vol C Tables 4.2.6.8 and 6.1.1.4'

loop_
_geom_angle_atom_site_label_1
_geom_angle_atom_site_label_2
_geom_angle_atom_site_label_3
_geom_angle
N1 C1 C2 125.0(5)
N1 C1 C6 121.8(5)
C2 C1 C6 113.1(5)
N1 C1 Rh 134.1(4)
C2 C1 Rh 62.7(3)
C6 C1 Rh 69.7(3)
C3 C2 C1 124.2(5)
C3 C2 Rh 74.9(3)
C1 C2 Rh 81.8(3)
C3 C2 H2 117.9
C1 C2 H2 117.9
Rh C2 H2 117.9
C4 C3 C2 117.7(5)
C4 C3 C7 121.5(6)
C2 C3 C7 120.8(5)
C4 C3 Rh 72.4(3)
C2 C3 Rh 68.2(3)
C7 C3 Rh 128.2(4)
C3 C4 C5 119.9(5)
C3 C4 Rh 72.1(3)
C5 C4 Rh 71.1(3)
C3 C4 H4 119.6
C5 C4 H4 119.6
Rh C4 H4 119.6
C6 C5 C4 120.7(5)
C6 C5 C8 119.4(5)
C4 C5 C8 119.7(5)
C6 C5 Rh 76.6(3)
C4 C5 Rh 72.7(3)
C8 C5 Rh 126.4(4)
C5 C6 C1 122.4(5)
C5 C6 Rh 68.6(3)
C1 C6 Rh 75.5(3)
C5 C6 H6 118.2
C1 C6 H6 118.2
Rh C6 H6 118.2
C3 C7 H7A 109.5
C3 C7 H7B 109.5
H7A C7 H7B 109.5
C3 C7 H7C 109.5
H7A C7 H7C 109.5
H7B C7 H7C 109.5
C5 C8 H8A 109.5
C5 C8 H8B 109.5
H8A C8 H8B 109.5
C5 C8 H8C 109.5
H8A C8 H8C 109.5
H8B C8 H8C 109.5
C10 C9 C16 124.6(6)
C10 C9 Rh 71.3(3)
C16 C9 Rh 111.6(4)
C10 C9 H9 113.9
C16 C9 H9 113.9
Rh C9 H9 113.9
C9 C10 C11 123.9(6)
C9 C10 Rh 70.1(3)
C11 C10 Rh 114.0(4)
C9 C10 H10 113.8
C11 C10 H10 113.8
Rh C10 H10 113.8
C10 C11 C12 111.7(5)
C10 C11 H11A 109.3
C12 C11 H11A 109.3
C10 C11 H11B 109.3
C12 C11 H11B 109.3
H11A C11 H11B 107.9
C13 C12 C11 112.8(5)
C13 C12 H12A 109.0
C11 C12 H12A 109.0
C13 C12 H12B 109.0
C11 C12 H12B 109.0
H12A C12 H12B 107.8
C14 C13 C12 125.1(6)
C14 C13 Rh 71.6(3)
C12 C13 Rh 110.0(4)
C14 C13 H13 114.0
C12 C13 H13 114.0
Rh C13 H13 114.0
C13 C14 C15 122.8(6)
C13 C14 Rh 70.3(3)
C15 C14 Rh 113.1(4)
C13 C14 H14 114.3
C15 C14 H14 114.3
Rh C14 H14 114.3
C14 C15 C16 112.3(5)
C14 C15 H15A 109.2
C16 C15 H15A 109.2
C14 C15 H15B 109.2
C16 C15 H15B 109.2
H15A C15 H15B 107.9
C9 C16 C15 112.1(5)
C9 C16 H16A 109.2
C15 C16 H16A 109.2
C9 C16 H16B 109.2
C15 C16 H16B 109.2
H16A C16 H16B 107.9
Si1 C17 H17A 109.5
Si1 C17 H17B 109.5
H17A C17 H17B 109.5
Si1 C17 H17C 109.5
H17A C17 H17C 109.5
H17B C17 H17C 109.5
Si1 C18 H18A 109.5
Si1 C18 H18B 109.5
H18A C18 H18B 109.5
Si1 C18 H18C 109.5
H18A C18 H18C 109.5
H18B C18 H18C 109.5
Si4 C19 H19A 109.5
Si4 C19 H19B 109.5
H19A C19 H19B 109.5
Si4 C19 H19C 109.5
H19A C19 H19C 109.5
H19B C19 H19C 109.5
C21 C20 N2 120.8(5)
C21 C20 C25 117.0(5)
N2 C20 C25 122.2(5)
C22 C21 C20 122.1(6)
C22 C21 H21 118.9
C20 C21 H21 118.9
C21 C22 C23 119.2(6)
C21 C22 C26 120.7(6)
C23 C22 C26 120.1(6)
C24 C23 C22 119.9(6)
C24 C23 H23 120.0
C22 C23 H23 120.0
C25 C24 C23 119.7(5)
C25 C24 C27 120.4(6)
C23 C24 C27 119.9(6)
C24 C25 C20 122.1(5)
C24 C25 H25 119.0
C20 C25 H25 119.0
C22 C26 H26A 109.5
C22 C26 H26B 109.5
H26A C26 H26B 109.5
C22 C26 H26C 109.5
H26A C26 H26C 109.5
H26B C26 H26C 109.5
C24 C27 H27A 109.5
C24 C27 H27B 109.5
H27A C27 H27B 109.5
C24 C27 H27C 109.5
H27A C27 H27C 109.5
H27B C27 H27C 109.5
Si2 C28 H28A 109.5
Si2 C28 H28B 109.5
H28A C28 H28B 109.5
Si2 C28 H28C 109.5
H28A C28 H28C 109.5
H28B C28 H28C 109.5
Si2 C29 H29A 109.5
Si2 C29 H29B 109.5
H29A C29 H29B 109.5
Si2 C29 H29C 109.5
H29A C29 H29C 109.5
H29B C29 H29C 109.5
C31 C30 N3 121.4(5)
C31 C30 C35 117.3(5)
N3 C30 C35 121.3(5)
C32 C31 C30 122.2(5)
C32 C31 H31 118.9
C30 C31 H31 118.9
C33 C32 C31 119.2(5)
C33 C32 C36 119.8(5)
C31 C32 C36 121.0(5)
C32 C33 C34 120.1(5)
C32 C33 H33 120.0
C34 C33 H33 120.0
C35 C34 C33 120.0(5)
C35 C34 C37 120.8(5)
C33 C34 C37 119.2(5)
C34 C35 C30 121.3(6)
C34 C35 H35 119.4
C30 C35 H35 119.4
C32 C36 H36A 109.5
C32 C36 H36B 109.5
H36A C36 H36B 109.5
C32 C36 H36C 109.5
H36A C36 H36C 109.5
H36B C36 H36C 109.5
C34 C37 H37A 109.5
C34 C37 H37B 109.5
H37A C37 H37B 109.5
C34 C37 H37C 109.5
H37A C37 H37C 109.5
H37B C37 H37C 109.5
Si3 C38 H38A 109.5
Si3 C38 H38B 109.5
H38A C38 H38B 109.5
Si3 C38 H38C 109.5
H38A C38 H38C 109.5
H38B C38 H38C 109.5
Si3 C39 H39A 109.5
Si3 C39 H39B 109.5
H39A C39 H39B 109.5
Si3 C39 H39C 109.5
H39A C39 H39C 109.5
H39B C39 H39C 109.5
C1 N1 Si1 124.4(4)
C1 N1 Sn 115.5(4)
Si1 N1 Sn 119.8(2)
C20 N2 Si2 123.1(4)
C20 N2 Sn 111.6(3)
Si2 N2 Sn 124.5(2)
C30 N3 Si3 119.7(4)
C30 N3 Sn 112.5(3)
Si3 N3 Sn 127.1(2)
C9 Rh C10 38.6(2)
C9 Rh C13 97.9(2)
C10 Rh C13 81.7(2)
C9 Rh C14 81.3(2)
C10 Rh C14 89.5(2)
C13 Rh C14 38.0(2)
C9 Rh C2 96.7(2)
C10 Rh C2 96.8(2)
C13 Rh C2 154.2(2)
C14 Rh C2 167.0(2)
C9 Rh C5 151.2(2)
C10 Rh C5 167.7(2)
C13 Rh C5 99.8(2)
C14 Rh C5 99.2(2)
C2 Rh C5 76.4(2)
C9 Rh C3 124.6(2)
C10 Rh C3 103.8(2)
C13 Rh C3 118.2(2)
C14 Rh C3 151.4(2)
C2 Rh C3 36.9(2)
C5 Rh C3 64.6(2)
C9 Rh C4 160.0(2)
C10 Rh C4 131.5(2)
C13 Rh C4 96.7(2)
C14 Rh C4 118.5(2)
C2 Rh C4 64.9(2)
C5 Rh C4 36.3(2)
C3 Rh C4 35.5(2)
C9 Rh C6 117.1(2)
C10 Rh C6 149.7(2)
C13 Rh C6 126.3(2)
C14 Rh C6 106.0(2)
C2 Rh C6 63.4(2)
C5 Rh C6 34.8(2)
C3 Rh C6 74.8(2)
C4 Rh C6 63.2(2)
C9 Rh C1 94.5(2)
C10 Rh C1 116.5(2)
C13 Rh C1 161.2(2)
C14 Rh C1 131.7(2)
C2 Rh C1 35.5(2)
C5 Rh C1 63.5(2)
C3 Rh C1 64.3(2)
C4 Rh C1 75.1(2)
C6 Rh C1 34.87(19)
N1 Si1 C17 112.5(3)
N1 Si1 C18 111.5(2)
C17 Si1 C18 107.6(3)
N1 Si1 Si4 102.47(17)
C17 Si1 Si4 114.9(2)
C18 Si1 Si4 107.8(2)
N2 Si2 C29 111.4(3)
N2 Si2 C28 114.0(3)
C29 Si2 C28 107.4(3)
N2 Si2 Si4 100.88(17)
C29 Si2 Si4 108.2(2)
C28 Si2 Si4 114.8(2)
N3 Si3 C38 109.3(3)
N3 Si3 C39 115.1(3)
C38 Si3 C39 105.5(3)
N3 Si3 Si4 103.14(17)
C38 Si3 Si4 112.5(2)
C39 Si3 Si4 111.5(2)
C19 Si4 Si2 116.2(2)
C19 Si4 Si3 115.9(2)
Si2 Si4 Si3 105.62(8)
C19 Si4 Si1 113.7(2)
Si2 Si4 Si1 102.69(8)
Si3 Si4 Si1 100.86(8)
N3 Sn N2 100.13(18)
N3 Sn N1 88.66(17)
N2 Sn N1 94.64(17)

loop_
_geom_bond_atom_site_label_1
_geom_bond_atom_site_label_2
_geom_bond_distance
C1 N1 1.339(7)
C1 C2 1.442(8)
C1 C6 1.452(8)
C1 Rh 2.458(6)
C2 C3 1.427(8)
C2 Rh 2.206(6)
C2 H2 1.0000
C3 C4 1.400(8)
C3 C7 1.506(8)
C3 Rh 2.295(6)
C4 C5 1.425(8)
C4 Rh 2.300(6)
C4 H4 1.0000
C5 C6 1.397(8)
C5 C8 1.522(8)
C5 Rh 2.279(6)
C6 Rh 2.381(6)
C6 H6 1.0000
C7 H7A 0.9800
C7 H7B 0.9800
C7 H7C 0.9800
C8 H8A 0.9800
C8 H8B 0.9800
C8 H8C 0.9800
C9 C10 1.402(8)
C9 C16 1.521(8)
C9 Rh 2.115(6)
C9 H9 1.0000
C10 C11 1.514(8)
C10 Rh 2.131(6)
C10 H10 1.0000
C11 C12 1.559(8)
C11 H11A 0.9900
C11 H11B 0.9900
C12 C13 1.505(8)
C12 H12A 0.9900
C12 H12B 0.9900
C13 C14 1.407(9)
C13 Rh 2.152(5)
C13 H13 1.0000
C14 C15 1.509(8)
C14 Rh 2.169(6)
C14 H14 1.0000
C15 C16 1.541(8)
C15 H15A 0.9900
C15 H15B 0.9900
C16 H16A 0.9900
C16 H16B 0.9900
C17 Si1 1.872(6)
C17 H17A 0.9800
C17 H17B 0.9800
C17 H17C 0.9800
C18 Si1 1.879(6)
C18 H18A 0.9800
C18 H18B 0.9800
C18 H18C 0.9800
C19 Si4 1.892(6)
C19 H19A 0.9800
C19 H19B 0.9800
C19 H19C 0.9800
C20 C21 1.397(8)
C20 N2 1.405(7)
C20 C25 1.414(8)
C21 C22 1.394(8)
C21 H21 0.9500
C22 C23 1.406(9)
C22 C26 1.511(9)
C23 C24 1.399(9)
C23 H23 0.9500
C24 C25 1.380(8)
C24 C27 1.507(8)
C25 H25 0.9500
C26 H26A 0.9800
C26 H26B 0.9800
C26 H26C 0.9800
C27 H27A 0.9800
C27 H27B 0.9800
C27 H27C 0.9800
C28 Si2 1.881(6)
C28 H28A 0.9800
C28 H28B 0.9800
C28 H28C 0.9800
C29 Si2 1.872(6)
C29 H29A 0.9800
C29 H29B 0.9800
C29 H29C 0.9800
C30 C31 1.395(8)
C30 N3 1.410(7)
C30 C35 1.415(8)
C31 C32 1.394(8)
C31 H31 0.9500
C32 C33 1.390(8)
C32 C36 1.515(8)
C33 C34 1.399(8)
C33 H33 0.9500
C34 C35 1.381(8)
C34 C37 1.514(8)
C35 H35 0.9500
C36 H36A 0.9800
C36 H36B 0.9800
C36 H36C 0.9800
C37 H37A 0.9800
C37 H37B 0.9800
C37 H37C 0.9800
C38 Si3 1.884(6)
C38 H38A 0.9800
C38 H38B 0.9800
C38 H38C 0.9800
C39 Si3 1.887(6)
C39 H39A 0.9800
C39 H39B 0.9800
C39 H39C 0.9800
N1 Si1 1.754(5)
N1 Sn 2.263(4)
N2 Si2 1.728(5)
N2 Sn 2.160(4)
N3 Si3 1.716(5)
N3 Sn 2.157(5)
Si1 Si4 2.350(2)
Si2 Si4 2.331(2)
Si3 Si4 2.335(2)

loop_
_geom_torsion_atom_site_label_1
_geom_torsion_atom_site_label_2
_geom_torsion_atom_site_label_3
_geom_torsion_atom_site_label_4
_geom_torsion
N1 C1 C2 C3 -168.1(5)
C6 C1 C2 C3 15.8(8)
Rh C1 C2 C3 65.5(5)
N1 C1 C2 Rh 126.4(5)
C6 C1 C2 Rh -49.7(4)
C1 C2 C3 C4 -14.1(9)
Rh C2 C3 C4 54.8(5)
C1 C2 C3 C7 168.7(6)
Rh C2 C3 C7 -122.4(5)
C1 C2 C3 Rh -68.9(5)
C2 C3 C4 C5 1.9(8)
C7 C3 C4 C5 179.1(5)
Rh C3 C4 C5 54.6(5)
C2 C3 C4 Rh -52.7(5)
C7 C3 C4 Rh 124.5(5)
C3 C4 C5 C6 7.1(8)
Rh C4 C5 C6 62.1(5)
C3 C4 C5 C8 -177.6(5)
Rh C4 C5 C8 -122.5(5)
C3 C4 C5 Rh -55.1(5)
C4 C5 C6 C1 -4.8(9)
C8 C5 C6 C1 179.9(5)
Rh C5 C6 C1 55.4(5)
C4 C5 C6 Rh -60.2(5)
C8 C5 C6 Rh 124.5(5)
N1 C1 C6 C5 177.7(5)
C2 C1 C6 C5 -6.0(8)
Rh C1 C6 C5 -52.3(5)
N1 C1 C6 Rh -130.0(5)
C2 C1 C6 Rh 46.3(4)
C16 C9 C10 C11 -2.3(9)
Rh C9 C10 C11 -106.1(5)
C16 C9 C10 Rh 103.8(5)
C9 C10 C11 C12 93.0(7)
Rh C10 C11 C12 11.6(7)
C10 C11 C12 C13 -30.5(8)
C11 C12 C13 C14 -46.8(8)
C11 C12 C13 Rh 34.4(6)
C12 C13 C14 C15 -3.4(9)
Rh C13 C14 C15 -105.3(5)
C12 C13 C14 Rh 101.9(5)
C13 C14 C15 C16 94.9(7)
Rh C14 C15 C16 14.1(7)
C10 C9 C16 C15 -47.6(8)
Rh C9 C16 C15 34.0(6)
C14 C15 C16 C9 -31.3(7)
N2 C20 C21 C22 -177.4(5)
C25 C20 C21 C22 4.1(9)
C20 C21 C22 C23 -3.1(9)
C20 C21 C22 C26 177.7(6)
C21 C22 C23 C24 1.2(9)
C26 C22 C23 C24 -179.7(6)
C22 C23 C24 C25 -0.4(9)
C22 C23 C24 C27 175.7(6)
C23 C24 C25 C20 1.5(9)
C27 C24 C25 C20 -174.6(6)
C21 C20 C25 C24 -3.3(8)
N2 C20 C25 C24 178.2(5)
N3 C30 C31 C32 178.8(5)
C35 C30 C31 C32 -1.4(8)
C30 C31 C32 C33 1.7(9)
C30 C31 C32 C36 -176.7(5)
C31 C32 C33 C34 -1.2(8)
C36 C32 C33 C34 177.2(5)
C32 C33 C34 C35 0.5(9)
C32 C33 C34 C37 178.2(5)
C33 C34 C35 C30 -0.2(9)
C37 C34 C35 C30 -177.9(5)
C31 C30 C35 C34 0.7(8)
N3 C30 C35 C34 -179.6(5)
C2 C1 N1 Si1 35.8(8)
C6 C1 N1 Si1 -148.3(4)
Rh C1 N1 Si1 119.9(5)
C2 C1 N1 Sn -151.1(5)
C6 C1 N1 Sn 24.8(6)
Rh C1 N1 Sn -67.0(6)
C21 C20 N2 Si2 -142.0(5)
C25 C20 N2 Si2 36.5(7)
C21 C20 N2 Sn 47.9(6)
C25 C20 N2 Sn -133.6(5)
C31 C30 N3 Si3 -115.9(5)
C35 C30 N3 Si3 64.3(6)
C31 C30 N3 Sn 73.2(6)
C35 C30 N3 Sn -106.6(5)
C16 C9 Rh C10 -120.7(6)
C10 C9 Rh C13 66.0(4)
C16 C9 Rh C13 -54.7(4)
C10 C9 Rh C14 100.3(4)
C16 C9 Rh C14 -20.3(4)
C10 C9 Rh C2 -92.6(4)
C16 C9 Rh C2 146.7(4)
C10 C9 Rh C5 -166.4(4)
C16 C9 Rh C5 72.9(6)
C10 C9 Rh C3 -66.4(4)
C16 C9 Rh C3 172.9(4)
C10 C9 Rh C4 -70.4(8)
C16 C9 Rh C4 168.9(5)
C10 C9 Rh C6 -156.1(3)
C16 C9 Rh C6 83.3(5)
C10 C9 Rh C1 -128.2(4)
C16 C9 Rh C1 111.1(4)
C11 C10 Rh C9 119.2(6)
C9 C10 Rh C13 -113.9(4)
C11 C10 Rh C13 5.4(4)
C9 C10 Rh C14 -76.5(4)
C11 C10 Rh C14 42.7(5)
C9 C10 Rh C2 92.1(4)
C11 C10 Rh C2 -148.6(5)
C9 C10 Rh C5 147.9(10)
C11 C10 Rh C5 -92.9(11)
C9 C10 Rh C3 129.0(4)
C11 C10 Rh C3 -111.8(5)
C9 C10 Rh C4 154.4(3)
C11 C10 Rh C4 -86.3(5)
C9 C10 Rh C6 45.7(6)
C11 C10 Rh C6 165.0(4)
C9 C10 Rh C1 61.1(4)
C11 C10 Rh C1 -179.7(4)
C14 C13 Rh C9 64.8(4)
C12 C13 Rh C9 -56.8(5)
C14 C13 Rh C10 99.9(4)
C12 C13 Rh C10 -21.7(4)
C12 C13 Rh C14 -121.6(6)
C14 C13 Rh C2 -171.5(5)
C12 C13 Rh C2 66.9(7)
C14 C13 Rh C5 -92.4(4)
C12 C13 Rh C5 146.0(4)
C14 C13 Rh C3 -158.8(3)
C12 C13 Rh C3 79.5(5)
C14 C13 Rh C4 -128.9(4)
C12 C13 Rh C4 109.4(4)
C14 C13 Rh C6 -67.5(4)
C12 C13 Rh C6 170.9(4)
C14 C13 Rh C1 -65.9(8)
C12 C13 Rh C1 172.4(5)
C13 C14 Rh C9 -114.9(4)
C15 C14 Rh C9 3.4(4)
C13 C14 Rh C10 -77.1(4)
C15 C14 Rh C10 41.2(5)
C15 C14 Rh C13 118.3(6)
C13 C14 Rh C2 163.3(9)
C15 C14 Rh C2 -78.4(11)
C13 C14 Rh C5 94.2(4)
C15 C14 Rh C5 -147.5(4)
C13 C14 Rh C3 41.8(6)
C15 C14 Rh C3 160.1(4)
C13 C14 Rh C4 61.5(4)
C15 C14 Rh C4 179.8(4)
C13 C14 Rh C6 129.3(3)
C15 C14 Rh C6 -112.5(4)
C13 C14 Rh C1 156.8(3)
C15 C14 Rh C1 -85.0(5)
C3 C2 Rh C9 142.7(4)
C1 C2 Rh C9 -88.5(4)
C3 C2 Rh C10 103.9(4)
C1 C2 Rh C10 -127.3(4)
C3 C2 Rh C13 18.8(7)
C1 C2 Rh C13 147.6(5)
C3 C2 Rh C14 -137.2(10)
C1 C2 Rh C14 -8.4(12)
C3 C2 Rh C5 -65.7(4)
C1 C2 Rh C5 63.1(3)
C1 C2 Rh C3 128.8(5)
C3 C2 Rh C4 -29.1(3)
C1 C2 Rh C4 99.7(4)
C3 C2 Rh C6 -100.2(4)
C1 C2 Rh C6 28.6(3)
C3 C2 Rh C1 -128.8(5)
C6 C5 Rh C9 16.2(6)
C4 C5 Rh C9 144.8(5)
C8 C5 Rh C9 -100.6(6)
C6 C5 Rh C10 -120.2(10)
C4 C5 Rh C10 8.3(12)
C8 C5 Rh C10 122.9(10)
C6 C5 Rh C13 143.4(4)
C4 C5 Rh C13 -88.0(4)
C8 C5 Rh C13 26.6(5)
C6 C5 Rh C14 104.9(4)
C4 C5 Rh C14 -126.5(4)
C8 C5 Rh C14 -12.0(5)
C6 C5 Rh C2 -62.7(4)
C4 C5 Rh C2 65.9(4)
C8 C5 Rh C2 -179.5(5)
C6 C5 Rh C3 -99.9(4)
C4 C5 Rh C3 28.7(3)
C8 C5 Rh C3 143.2(6)
C6 C5 Rh C4 -128.6(5)
C8 C5 Rh C4 114.6(6)
C4 C5 Rh C6 128.6(5)
C8 C5 Rh C6 -116.9(7)
C6 C5 Rh C1 -27.3(3)
C4 C5 Rh C1 101.3(4)
C8 C5 Rh C1 -144.2(6)
C4 C3 Rh C9 -177.6(3)
C2 C3 Rh C9 -46.9(4)
C7 C3 Rh C9 65.8(6)
C4 C3 Rh C10 146.4(4)
C2 C3 Rh C10 -83.0(4)
C7 C3 Rh C10 29.8(6)
C4 C3 Rh C13 58.5(4)
C2 C3 Rh C13 -170.9(3)
C7 C3 Rh C13 -58.1(6)
C4 C3 Rh C14 30.7(6)
C2 C3 Rh C14 161.4(5)
C7 C3 Rh C14 -85.9(7)
C4 C3 Rh C2 -130.7(5)
C7 C3 Rh C2 112.7(7)
C4 C3 Rh C5 -29.3(3)
C2 C3 Rh C5 101.4(4)
C7 C3 Rh C5 -145.9(6)
C2 C3 Rh C4 130.7(5)
C7 C3 Rh C4 -116.6(7)
C4 C3 Rh C6 -64.9(3)
C2 C3 Rh C6 65.8(3)
C7 C3 Rh C6 178.5(6)
C4 C3 Rh C1 -100.6(4)
C2 C3 Rh C1 30.1(3)
C7 C3 Rh C1 142.8(6)
C3 C4 Rh C9 5.7(8)
C5 C4 Rh C9 -125.9(6)
C3 C4 Rh C10 -45.9(5)
C5 C4 Rh C10 -177.6(3)
C3 C4 Rh C13 -130.8(4)
C5 C4 Rh C13 97.5(4)
C3 C4 Rh C14 -163.9(3)
C5 C4 Rh C14 64.4(4)
C3 C4 Rh C2 30.2(3)
C5 C4 Rh C2 -101.5(4)
C3 C4 Rh C5 131.7(5)
C5 C4 Rh C3 -131.7(5)
C3 C4 Rh C6 101.7(4)
C5 C4 Rh C6 -30.0(3)
C3 C4 Rh C1 66.5(3)
C5 C4 Rh C1 -65.2(3)
C5 C6 Rh C9 -171.3(3)
C1 C6 Rh C9 54.6(4)
C5 C6 Rh C10 158.6(4)
C1 C6 Rh C10 24.5(6)
C5 C6 Rh C13 -46.7(4)
C1 C6 Rh C13 179.1(3)
C5 C6 Rh C14 -83.0(4)
C1 C6 Rh C14 142.9(3)
C5 C6 Rh C2 105.1(4)
C1 C6 Rh C2 -29.1(3)
C1 C6 Rh C5 -134.1(5)
C5 C6 Rh C3 67.3(4)
C1 C6 Rh C3 -66.8(3)
C5 C6 Rh C4 31.2(3)
C1 C6 Rh C4 -102.9(4)
C5 C6 Rh C1 134.1(5)
N1 C1 Rh C9 -18.3(6)
C2 C1 Rh C9 95.1(4)
C6 C1 Rh C9 -133.3(4)
N1 C1 Rh C10 -51.5(6)
C2 C1 Rh C10 61.9(4)
C6 C1 Rh C10 -166.5(3)
N1 C1 Rh C13 112.9(8)
C2 C1 Rh C13 -133.7(6)
C6 C1 Rh C13 -2.2(8)
N1 C1 Rh C14 64.1(6)
C2 C1 Rh C14 177.5(4)
C6 C1 Rh C14 -51.0(4)
N1 C1 Rh C2 -113.4(7)
C6 C1 Rh C2 131.6(5)
N1 C1 Rh C5 142.3(6)
C2 C1 Rh C5 -104.3(4)
C6 C1 Rh C5 27.3(3)
N1 C1 Rh C3 -144.7(6)
C2 C1 Rh C3 -31.2(3)
C6 C1 Rh C3 100.3(4)
N1 C1 Rh C4 179.2(6)
C2 C1 Rh C4 -67.4(4)
C6 C1 Rh C4 64.1(3)
N1 C1 Rh C6 115.0(7)
C2 C1 Rh C6 -131.6(5)
C1 N1 Si1 C17 -106.8(5)
Sn N1 Si1 C17 80.4(3)
C1 N1 Si1 C18 14.2(5)
Sn N1 Si1 C18 -158.6(3)
C1 N1 Si1 Si4 129.3(4)
Sn N1 Si1 Si4 -43.5(3)
C20 N2 Si2 C29 32.5(5)
Sn N2 Si2 C29 -158.6(3)
C20 N2 Si2 C28 -89.2(5)
Sn N2 Si2 C28 79.6(4)
C20 N2 Si2 Si4 147.2(4)
Sn N2 Si2 Si4 -44.0(3)
C30 N3 Si3 C38 39.2(5)
Sn N3 Si3 C38 -151.4(3)
C30 N3 Si3 C39 -79.3(5)
Sn N3 Si3 C39 90.2(4)
C30 N3 Si3 Si4 159.1(4)
Sn N3 Si3 Si4 -31.5(3)
N2 Si2 Si4 C19 -157.2(3)
C29 Si2 Si4 C19 -40.2(3)
C28 Si2 Si4 C19 79.8(3)
N2 Si2 Si4 Si3 72.84(18)
C29 Si2 Si4 Si3 -170.2(2)
C28 Si2 Si4 Si3 -50.2(3)
N2 Si2 Si4 Si1 -32.44(18)
C29 Si2 Si4 Si1 84.5(2)
C28 Si2 Si4 Si1 -155.5(2)
N3 Si3 Si4 C19 -165.8(3)
C38 Si3 Si4 C19 -48.1(3)
C39 Si3 Si4 C19 70.2(3)
N3 Si3 Si4 Si2 -35.59(19)
C38 Si3 Si4 Si2 82.1(2)
C39 Si3 Si4 Si2 -159.6(2)
N3 Si3 Si4 Si1 71.02(19)
C38 Si3 Si4 Si1 -171.3(2)
C39 Si3 Si4 Si1 -53.0(2)
N1 Si1 Si4 C19 -156.8(3)
C17 Si1 Si4 C19 80.9(3)
C18 Si1 Si4 C19 -39.1(3)
N1 Si1 Si4 Si2 76.84(18)
C17 Si1 Si4 Si2 -45.5(2)
C18 Si1 Si4 Si2 -165.4(2)
N1 Si1 Si4 Si3 -32.08(18)
C17 Si1 Si4 Si3 -154.4(2)
C18 Si1 Si4 Si3 85.7(2)
C30 N3 Sn N2 -127.2(4)
Si3 N3 Sn N2 62.8(3)
C30 N3 Sn N1 138.4(4)
Si3 N3 Sn N1 -31.7(3)
C20 N2 Sn N3 158.7(4)
Si2 N2 Sn N3 -11.3(3)
C20 N2 Sn N1 -111.8(4)
Si2 N2 Sn N1 78.2(3)
C1 N1 Sn N3 -90.7(4)
Si1 N1 Sn N3 82.7(3)
C1 N1 Sn N2 169.3(4)
Si1 N1 Sn N2 -17.3(3)

loop_
_platon_squeeze_void_nr
_platon_squeeze_void_average_x
_platon_squeeze_void_average_y
_platon_squeeze_void_average_z
_platon_squeeze_void_volume
_platon_squeeze_void_count_electrons
1 0.500 0.000 1.000 196.8 59.1
2 0.500 0.500 0.500 196.8 59.0
